data_2012500
loop_
_publ_author_name
'Low, John Nicolson'
'Cobo, Justo'
'Insuasty, Braulio'
'Nogueras, Manuel'
'Salcedo, Angela'
'S\'anchez, Adolfo'

_publ_section_title
;2-(4-Bromophenyl)-1,2-dihydropyrimido[1,2-<i>a</i>]benzimidazol-4(3<i>H</i>)-one
 and
 4-(4-methylphenyl)-3,4-dihydropyrimido[1,2-<i>a</i>]benzimidazol-2(1<i>H</i>)-one
 form hydrogen-bonded base-paired dimers
;
_journal_issue 2
_journal_name_full 'Acta Crystallographica Section C'
_journal_page_first o125
_journal_page_last o128
_journal_paper_doi 10.1107/S0108270101021564
_journal_volume 58
_journal_year 2002
_chemical_formula_moiety 'C16 H12 Br N3 O'
_chemical_formula_sum 'C16 H12 Br N3 O'
_chemical_formula_weight 342.20
_chemical_melting_point 577
_chemical_name_systematic
;
2-(4-Bromophenyl)-1,2-dihydropyrimido[1,2-a]benzimidazol-4(3H)-one
;
_space_group_IT_number 14
_symmetry_cell_setting monoclinic
_symmetry_space_group_name_Hall '-P 2ybc'
_symmetry_space_group_name_H-M 'P 1 21/c 1'
_atom_sites_solution_hydrogens geom
_atom_sites_solution_primary direct
_atom_sites_solution_secondary difmap
_cell_angle_alpha 90
_cell_angle_beta 111.280(2)
_cell_angle_gamma 90
_cell_formula_units_Z 4
_cell_length_a 6.8807(2)
_cell_length_b 16.2254(6)
_cell_length_c 13.3379(5)
_cell_measurement_reflns_used 3046
_cell_measurement_temperature 120.0(10)
_cell_measurement_theta_max 27.44
_cell_measurement_theta_min 3.00
_cell_volume 1387.54(9)
_computing_cell_refinement 'DENZO-SMN (Otwinowski & Minor, 1997)'
_computing_data_collection 'KappaCCD Server Software (Nonius, 1997)'
_computing_data_reduction DENZO-SMN
_computing_molecular_graphics 'ORTEPII (Johnson, 1976) and PLATON (Spek, 2001)'
_computing_publication_material 'SHELXL97 and PRPKAPPA (Ferguson, 1999)'
_computing_structure_refinement 'SHELXL97 (Sheldrick, 1997)'
_computing_structure_solution 'SHELXS97 (Sheldrick, 1997)'
_diffrn_ambient_temperature 120.0(10)
_diffrn_measured_fraction_theta_full .993
_diffrn_measured_fraction_theta_max .963
_diffrn_measurement_device_type 'Nonius KappaCCD area-detector'
_diffrn_measurement_method '\f scans, and \w scans with \k offsets'
_diffrn_radiation_monochromator graphite
_diffrn_radiation_source 'fine-focus sealed X-ray tube'
_diffrn_radiation_type 'Mo K\a'
_diffrn_radiation_wavelength .71073
_diffrn_reflns_av_R_equivalents .078
_diffrn_reflns_av_sigmaI/netI .066
_diffrn_reflns_limit_h_max 8
_diffrn_reflns_limit_h_min -8
_diffrn_reflns_limit_k_max 21
_diffrn_reflns_limit_k_min -21
_diffrn_reflns_limit_l_max 13
_diffrn_reflns_limit_l_min -17
_diffrn_reflns_number 8697
_diffrn_reflns_theta_full 25.00
_diffrn_reflns_theta_max 27.44
_diffrn_reflns_theta_min 3.00
_diffrn_standards_decay_% negligible
_exptl_absorpt_coefficient_mu 2.964
_exptl_absorpt_correction_T_max .943
_exptl_absorpt_correction_T_min .589
_exptl_absorpt_correction_type multi-scan
_exptl_absorpt_process_details '(DENZO-SMN; Otwinowski & Minor, 1997)'
_exptl_crystal_colour colourless
_exptl_crystal_density_diffrn 1.638
_exptl_crystal_density_meas ?
_exptl_crystal_density_method 'not measured'
_exptl_crystal_description lath
_exptl_crystal_F_000 688
_exptl_crystal_size_max .20
_exptl_crystal_size_mid .06
_exptl_crystal_size_min .02
_refine_diff_density_max .71
_refine_diff_density_min -1.55
_refine_ls_extinction_method none
_refine_ls_goodness_of_fit_ref 1.010
_refine_ls_hydrogen_treatment constr
_refine_ls_matrix_type full
_refine_ls_number_parameters 190
_refine_ls_number_reflns 3046
_refine_ls_number_restraints 0
_refine_ls_restrained_S_all 1.010
_refine_ls_R_factor_all .060
_refine_ls_R_factor_gt .043
_refine_ls_shift/su_max .001
_refine_ls_shift/su_mean .000
_refine_ls_structure_factor_coef Fsqd
_refine_ls_weighting_details 'w = 1/[\s^2^(Fo^2^)+(0.0658P)^2^] where P=(Fo^2^+2Fc^2^)/3'
_refine_ls_weighting_scheme calc
_refine_ls_wR_factor_gt .104
_refine_ls_wR_factor_ref .114
_reflns_number_gt 2401
_reflns_number_total 3046
_reflns_threshold_expression I>2\s(I)
_cod_data_source_file gg1087.cif
_cod_data_source_block IVa
_cod_depositor_comments
;
The following automatic conversions were performed:

'_exptl_crystal_density_meas' value 'not measured' was changed to '?'
- the value is perceived as not measured.

Automatic conversion script
Id: cif_fix_values 3008 2015-01-20 13:52:24Z robertas 
;
_cod_original_cell_volume 1387.54(8)
_cod_original_sg_symbol_H-M 'P 21/c'
_cod_database_code 2012500
_cod_database_fobs_code 2012500

loop_
_symmetry_equiv_pos_as_xyz
'x, y, z'
'-x, y+1/2, -z+1/2'
'-x, -y, -z'
'x, -y+1/2, z+1/2'

loop_
_atom_site_label
_atom_site_fract_x
_atom_site_fract_y
_atom_site_fract_z
_atom_site_U_iso_or_equiv
_atom_site_adp_type
_atom_site_calc_flag
_atom_site_refinement_flags
_atom_site_occupancy
_atom_site_disorder_assembly
_atom_site_disorder_group
_atom_site_type_symbol
N1 .8909(4) .40997(15) .06599(19) .0202(5) Uani d . 1 . . N
C2 .8971(5) .36859(17) .1653(2) .0202(6) Uani d . 1 . . C
C21 .7504(5) .41219(17) .2108(2) .0203(6) Uani d . 1 . . C
C22 .5453(5) .43433(17) .1448(3) .0234(7) Uani d . 1 . . C
C23 .4160(5) .47768(19) .1863(2) .0227(6) Uani d . 1 . . C
C24 .4927(4) .49813(17) .2952(2) .0200(6) Uani d . 1 . . C
Br24 .31283(5) .557959(18) .34998(2) .02561(14) Uani d . 1 . . Br
C25 .6932(5) .47610(18) .3619(2) .0226(6) Uani d . 1 . . C
C26 .8204(5) .43347(17) .3187(3) .0232(7) Uani d . 1 . . C
C3 .8401(5) .27790(18) .1389(2) .0227(6) Uani d . 1 . . C
C4 .9671(4) .23567(17) .0811(2) .0206(6) Uani d . 1 . . C
O4 .9921(4) .16254(12) .07701(17) .0271(5) Uani d . 1 . . O
N5 1.0538(4) .29104(14) .02729(18) .0174(5) Uani d . 1 . . N
C5A 1.1695(5) .27315(18) -.0394(2) .0196(6) Uani d . 1 . . C
C6 1.2800(5) .20374(17) -.0502(2) .0224(6) Uani d . 1 . . C
C7 1.3886(5) .21007(19) -.1201(3) .0256(7) Uani d . 1 . . C
C8 1.3865(5) .2825(2) -.1770(3) .0276(7) Uani d . 1 . . C
C9 1.2770(5) .35229(19) -.1643(2) .0239(7) Uani d . 1 . . C
C9A 1.1727(4) .34733(17) -.0929(2) .0197(6) Uani d . 1 . . C
N10 1.0655(4) .40985(15) -.05954(19) .0190(5) Uani d . 1 . . N
C10A .9990(5) .37510(17) .0111(2) .0181(6) Uani d . 1 . . C
H1 .8194 .4557 .0435 .024 Uiso calc R 1 . . H
H2 1.0425 .3718 .2195 .024 Uiso calc R 1 . . H
H22 .4943 .4195 .0709 .028 Uiso calc R 1 . . H
H23 .2787 .4929 .1413 .027 Uiso calc R 1 . . H
H25 .7430 .4900 .4361 .027 Uiso calc R 1 . . H
H26 .9578 .4187 .3641 .028 Uiso calc R 1 . . H
H3A .8608 .2479 .2067 .027 Uiso calc R 1 . . H
H3B .6904 .2742 .0933 .027 Uiso calc R 1 . . H
H6 1.2812 .1544 -.0117 .027 Uiso calc R 1 . . H
H7 1.4658 .1640 -.1293 .031 Uiso calc R 1 . . H
H8 1.4601 .2845 -.2250 .033 Uiso calc R 1 . . H
H9 1.2744 .4014 -.2035 .029 Uiso calc R 1 . . H

loop_
_atom_site_aniso_label
_atom_site_aniso_U_11
_atom_site_aniso_U_22
_atom_site_aniso_U_33
_atom_site_aniso_U_12
_atom_site_aniso_U_13
_atom_site_aniso_U_23
N1 .0244(14) .0171(12) .0212(13) .0060(11) .0107(11) -.0011(10)
C2 .0209(15) .0196(14) .0209(15) -.0006(12) .0082(12) .0019(12)
C21 .0211(16) .0143(13) .0278(16) -.0008(12) .0116(13) .0019(12)
C22 .0274(17) .0238(16) .0206(15) -.0036(13) .0105(13) -.0053(12)
C23 .0203(15) .0230(15) .0238(15) -.0003(13) .0070(12) -.0019(13)
C24 .0235(15) .0162(13) .0244(15) -.0013(12) .0135(12) -.0012(12)
Br24 .0305(2) .0222(2) .0303(2) .00089(12) .01833(16) -.00318(12)
C25 .0265(16) .0233(15) .0189(14) -.0017(14) .0095(12) .0022(12)
C26 .0237(17) .0204(15) .0260(16) .0013(12) .0096(13) .0052(12)
C3 .0267(16) .0170(14) .0271(16) -.0035(13) .0132(13) -.0002(13)
C4 .0235(16) .0162(14) .0212(15) .0006(12) .0072(12) .0002(11)
O4 .0394(13) .0145(10) .0329(12) .0012(9) .0197(10) .0022(9)
N5 .0200(13) .0127(11) .0203(12) .0014(10) .0084(10) .0013(10)
C5A .0224(15) .0192(14) .0177(14) -.0013(12) .0080(12) -.0012(12)
C6 .0234(16) .0146(13) .0263(15) -.0015(12) .0056(13) -.0039(12)
C7 .0239(16) .0213(15) .0338(17) .0026(14) .0128(14) -.0088(14)
C8 .0307(18) .0271(16) .0294(17) -.0038(14) .0164(14) -.0084(14)
C9 .0327(17) .0187(15) .0240(16) -.0036(13) .0149(13) -.0012(12)
C9A .0217(15) .0169(14) .0197(14) .0005(12) .0065(12) -.0040(11)
N10 .0246(13) .0144(11) .0209(12) .0021(10) .0120(11) -.0003(10)
C10A .0200(14) .0148(13) .0192(14) .0004(12) .0066(11) .0023(11)

loop_
_atom_type_symbol
_atom_type_description
_atom_type_scat_dispersion_real
_atom_type_scat_dispersion_imag
_atom_type_scat_source
C C .0033 .0016 'International Tables Vol C Tables 4.2.6.8 and 6.1.1.4'
H H .0000 .0000 'International Tables Vol C Tables 4.2.6.8 and 6.1.1.4'
Br Br -.2901 2.4595 'International Tables Vol C Tables 4.2.6.8 and 6.1.1.4'
N N .0061 .0033 'International Tables Vol C Tables 4.2.6.8 and 6.1.1.4'
O O .0106 .0060 'International Tables Vol C Tables 4.2.6.8 and 6.1.1.4'

loop_
_geom_angle_atom_site_label_1
_geom_angle_atom_site_label_2
_geom_angle_atom_site_label_3
_geom_angle
_geom_angle_publ_flag
C10A N1 C2 117.2(2) no
C10A N1 H1 121.4 no
C2 N1 H1 121.4 no
N1 C2 C21 109.8(2) no
N1 C2 C3 108.1(2) no
C21 C2 C3 112.7(2) no
N1 C2 H2 108.7 no
C21 C2 H2 108.7 no
C3 C2 H2 108.7 no
C26 C21 C22 118.4(3) no
C26 C21 C2 119.8(3) no
C22 C21 C2 121.7(3) no
C23 C22 C21 121.1(3) no
C23 C22 H22 119.4 no
C21 C22 H22 119.4 no
C24 C23 C22 118.6(3) no
C24 C23 H23 120.7 no
C22 C23 H23 120.7 no
C25 C24 C23 121.2(3) no
C25 C24 Br24 121.0(2) no
C23 C24 Br24 117.8(2) no
C24 C25 C26 119.3(3) no
C24 C25 H25 120.3 no
C26 C25 H25 120.3 no
C21 C26 C25 121.3(3) no
C21 C26 H26 119.4 no
C25 C26 H26 119.4 no
C4 C3 C2 113.8(2) no
C4 C3 H3A 108.8 no
C2 C3 H3A 108.8 no
C4 C3 H3B 108.8 no
C2 C3 H3B 108.8 no
H3A C3 H3B 107.7 no
O4 C4 N5 120.7(3) no
O4 C4 C3 125.8(3) no
N5 C4 C3 113.4(2) no
C4 N5 C10A 123.7(2) no
C4 N5 C5A 128.6(2) no
C10A N5 C5A 106.3(2) no
C6 C5A C9A 122.0(3) no
C6 C5A N5 132.8(3) no
C9A C5A N5 105.0(2) no
C7 C6 C5A 117.0(3) no
C7 C6 H6 121.5 no
C5A C6 H6 121.5 no
C6 C7 C8 121.5(3) no
C6 C7 H7 119.2 no
C8 C7 H7 119.2 no
C7 C8 C9 120.9(3) no
C7 C8 H8 119.5 no
C9 C8 H8 119.5 no
C9A C9 C8 118.0(3) no
C9A C9 H9 121.0 no
C8 C9 H9 121.0 no
C9 C9A C5A 120.4(3) no
C9 C9A N10 129.2(3) no
C5A C9A N10 110.4(3) no
C10A N10 C9A 105.9(2) no
N10 C10A N1 128.0(3) no
N10 C10A N5 112.4(2) no
N1 C10A N5 119.6(3) no

loop_
_geom_bond_atom_site_label_1
_geom_bond_atom_site_label_2
_geom_bond_site_symmetry_2
_geom_bond_distance
_geom_bond_publ_flag
N1 C10A . 1.343(4) no
N1 C2 . 1.472(4) no
N1 H1 . .8800 no
C2 C21 . 1.527(4) no
C2 C3 . 1.531(4) no
C2 H2 . 1.0000 no
C21 C26 . 1.385(4) no
C21 C22 . 1.412(4) no
C22 C23 . 1.396(4) no
C22 H22 . .9500 no
C23 C24 . 1.393(4) no
C23 H23 . .9500 no
C24 C25 . 1.389(4) no
C24 Br24 . 1.914(3) no
C25 C26 . 1.394(4) no
C25 H25 . .9500 no
C26 H26 . .9500 no
C3 C4 . 1.522(4) no
C3 H3A . .9900 no
C3 H3B . .9900 no
C4 O4 . 1.203(3) no
C4 N5 . 1.411(4) no
N5 C10A . 1.411(3) no
N5 C5A . 1.422(4) no
C5A C6 . 1.395(4) no
C5A C9A . 1.404(4) no
C6 C7 . 1.394(4) no
C6 H6 . .9500 no
C7 C8 . 1.395(5) no
C7 H7 . .9500 no
C8 C9 . 1.404(4) no
C8 H8 . .9500 no
C9 C9A . 1.388(4) no
C9 H9 . .9500 no
C9A N10 . 1.417(4) no
N10 C10A . 1.314(4) no

loop_
_geom_hbond_atom_site_label_D
_geom_hbond_atom_site_label_H
_geom_hbond_atom_site_label_A
_geom_hbond_site_symmetry_A
_geom_hbond_distance_DH
_geom_hbond_distance_HA
_geom_hbond_distance_DA
_geom_hbond_angle_DHA
_geom_hbond_publ_flag
N1 H1 N10 3_765 .88 2.30 2.943(3) 129 y
C9 H9 CgX 3_765 .95 2.59 3.501(3) 158 y

loop_
_geom_torsion_atom_site_label_1
_geom_torsion_atom_site_label_2
_geom_torsion_atom_site_label_3
_geom_torsion_atom_site_label_4
_geom_torsion
_geom_torsion_publ_flag
C10A N1 C2 C21 -174.8(2) no
C10A N1 C2 C3 -51.5(3) no
N1 C2 C21 C26 -131.3(3) no
C3 C2 C21 C26 108.2(3) no
N1 C2 C21 C22 46.5(4) no
C3 C2 C21 C22 -74.0(3) no
C26 C21 C22 C23 .9(4) no
C2 C21 C22 C23 -176.9(3) no
C21 C22 C23 C24 -.7(4) no
C22 C23 C24 C25 -.1(4) no
C22 C23 C24 Br24 179.7(2) no
C23 C24 C25 C26 .6(4) no
Br24 C24 C25 C26 -179.2(2) no
C22 C21 C26 C25 -.3(4) no
C2 C21 C26 C25 177.5(3) no
C24 C25 C26 C21 -.4(4) no
N1 C2 C3 C4 51.5(3) no
C21 C2 C3 C4 173.0(2) no
C2 C3 C4 O4 159.2(3) no
C2 C3 C4 N5 -22.4(4) no
O4 C4 N5 C10A 167.4(3) no
C3 C4 N5 C10A -11.1(4) no
O4 C4 N5 C5A 2.5(5) no
C3 C4 N5 C5A -175.9(3) no
C4 N5 C5A C6 -20.1(5) no
C10A N5 C5A C6 173.0(3) no
C4 N5 C5A C9A 165.7(3) no
C10A N5 C5A C9A -1.2(3) no
C9A C5A C6 C7 -2.3(4) no
N5 C5A C6 C7 -175.7(3) no
C5A C6 C7 C8 -.2(4) no
C6 C7 C8 C9 1.1(5) no
C7 C8 C9 C9A .6(5) no
C8 C9 C9A C5A -3.0(4) no
C8 C9 C9A N10 174.7(3) no
C6 C5A C9A C9 4.0(4) no
N5 C5A C9A C9 179.0(3) no
C6 C5A C9A N10 -174.1(3) no
N5 C5A C9A N10 .9(3) no
C9 C9A N10 C10A -178.2(3) no
C5A C9A N10 C10A -.2(3) no
C9A N10 C10A N1 179.3(3) no
C9A N10 C10A N5 -.6(3) no
C2 N1 C10A N10 -159.2(3) no
C2 N1 C10A N5 20.6(4) no
C4 N5 C10A N10 -166.6(2) no
C5A N5 C10A N10 1.1(3) no
C4 N5 C10A N1 13.6(4) no
C5A N5 C10A N1 -178.7(2) no

loop_
_cod_related_entry_id
_cod_related_entry_database
_cod_related_entry_code
1 ChemSpider 21134971
